data_2215510
loop_
_publ_author_name
'Stark, Holger'
'Amon, Michael'
'Bolte, Michael'

_publ_section_title
;
 1-(3-{4-[(2,4-Dinitroanilino)methyl]phenoxy}propyl)piperidinium
 chloride
;
_journal_coeditor_code HB2536
_journal_issue 10
_journal_name_full 'Acta Crystallographica Section E'
_journal_page_first o4074
_journal_page_last o4074
_journal_paper_doi 10.1107/S1600536807044157
_journal_volume 63
_journal_year 2007
_chemical_formula_iupac 'C21 H27 N4 O5 + , Cl -'
_chemical_formula_moiety 'C21 H27 N4 O5 + , Cl -'
_chemical_formula_sum 'C21 H27 Cl N4 O5'
_chemical_formula_weight 450.92
_chemical_name_systematic
;
1-(3-{4-[(2,4-Dinitroanilino)methyl]phenoxy}propyl)piperidinium chloride
;
_space_group_IT_number 14
_symmetry_cell_setting monoclinic
_symmetry_space_group_name_Hall '-P 2ybc'
_symmetry_space_group_name_H-M 'P 1 21/c 1'
_atom_sites_solution_hydrogens mixed
_atom_sites_solution_primary direct
_atom_sites_solution_secondary difmap
_audit_creation_method SHELXL97
_cell_angle_alpha 90.00
_cell_angle_beta 110.583(6)
_cell_angle_gamma 90.00
_cell_formula_units_Z 4
_cell_length_a 19.4030(15)
_cell_length_b 7.2300(5)
_cell_length_c 17.2830(13)
_cell_measurement_reflns_used 9924
_cell_measurement_temperature 173(2)
_cell_measurement_theta_max 25.6
_cell_measurement_theta_min 3.5
_cell_volume 2269.8(3)
_computing_cell_refinement 'X-AREA (Stoe & Cie, 2001)'
_computing_data_collection 'X-AREA (Stoe & Cie, 2001)'
_computing_data_reduction 'X-AREA (Stoe & Cie, 2001)'
_computing_molecular_graphics 'XP in SHELXTL-Plus (Sheldrick, 1991)'
_computing_publication_material 'SHELXL97 and PLATON (Spek, 2003)'
_computing_structure_refinement 'SHELXL97 (Sheldrick, 1997)'
_computing_structure_solution 'SHELXS97 (Sheldrick, 1997)'
_diffrn_ambient_temperature 173(2)
_diffrn_measured_fraction_theta_full 0.997
_diffrn_measured_fraction_theta_max 0.990
_diffrn_measurement_device_type 'Stoe IPDS II two-circle'
_diffrn_measurement_method \w
_diffrn_radiation_monochromator graphite
_diffrn_radiation_source 'fine-focus sealed tube'
_diffrn_radiation_type MoK\a
_diffrn_radiation_wavelength 0.71073
_diffrn_reflns_av_R_equivalents 0.0744
_diffrn_reflns_av_sigmaI/netI 0.0867
_diffrn_reflns_limit_h_max 23
_diffrn_reflns_limit_h_min -23
_diffrn_reflns_limit_k_max 8
_diffrn_reflns_limit_k_min -8
_diffrn_reflns_limit_l_max 21
_diffrn_reflns_limit_l_min -21
_diffrn_reflns_number 27016
_diffrn_reflns_theta_full 25.00
_diffrn_reflns_theta_max 25.68
_diffrn_reflns_theta_min 3.55
_diffrn_standards_decay_% 0
_diffrn_standards_interval_time 0
_diffrn_standards_number 0
_exptl_absorpt_coefficient_mu 0.207
_exptl_absorpt_correction_T_max 0.9675
_exptl_absorpt_correction_T_min 0.9461
_exptl_absorpt_correction_type multi-scan
_exptl_absorpt_process_details '[MULABS (Spek, 2003; Blessing, 1995)]'
_exptl_crystal_colour yellow
_exptl_crystal_density_diffrn 1.320
_exptl_crystal_density_method 'not measured'
_exptl_crystal_description block
_exptl_crystal_F_000 952
_exptl_crystal_size_max 0.27
_exptl_crystal_size_mid 0.12
_exptl_crystal_size_min 0.11
_refine_diff_density_max 0.260
_refine_diff_density_min -0.242
_refine_ls_extinction_method none
_refine_ls_goodness_of_fit_ref 1.070
_refine_ls_hydrogen_treatment mixed
_refine_ls_matrix_type full
_refine_ls_number_parameters 288
_refine_ls_number_reflns 4261
_refine_ls_number_restraints 0
_refine_ls_restrained_S_all 1.070
_refine_ls_R_factor_all 0.1207
_refine_ls_R_factor_gt 0.0717
_refine_ls_shift/su_max 0.000
_refine_ls_shift/su_mean 0.000
_refine_ls_structure_factor_coef Fsqd
_refine_ls_weighting_details 'calc w = 1/[\s^2^(Fo^2^)+(0.0475P)^2^] where P=(Fo^2^+2Fc^2^)/3'
_refine_ls_weighting_scheme calc
_refine_ls_wR_factor_gt 0.1147
_refine_ls_wR_factor_ref 0.1284
_reflns_number_gt 2776
_reflns_number_total 4261
_reflns_threshold_expression I>2\s(I)
_cod_data_source_file hb2536.cif
_cod_data_source_block I
_cod_depositor_comments
;
The following automatic conversions were performed:

'_atom_sites_solution_hydrogens' value 'difmap and geom' was changed
to 'mixed'.

Automatic conversion script
Id: cif_fix_values 6452 2018-10-05 10:23:21Z andrius 
;
_cod_original_sg_symbol_H-M 'P 21/c'
_cod_database_code 2215510
_cod_database_fobs_code 2215510

loop_
_symmetry_equiv_pos_as_xyz
'x, y, z'
'-x, y+1/2, -z+1/2'
'-x, -y, -z'
'x, -y-1/2, z-1/2'

loop_
_atom_site_type_symbol
_atom_site_label
_atom_site_fract_x
_atom_site_fract_y
_atom_site_fract_z
_atom_site_U_iso_or_equiv
_atom_site_adp_type
_atom_site_calc_flag
_atom_site_refinement_flags
_atom_site_occupancy
N N1 0.06439(14) 0.7518(4) 0.45674(16) 0.0220(6) Uani d . 1
H H1 0.0424(17) 0.661(5) 0.4681(19) 0.012(8) Uiso d . 1
C C1 0.06952(17) 0.7550(4) 0.37402(19) 0.0234(7) Uani d . 1
H H1A 0.0679 0.8852 0.3557 0.028 Uiso calc R 1
H H1B 0.0260 0.6911 0.3351 0.028 Uiso calc R 1
O O1 0.32321(13) 0.4100(3) 0.34329(16) 0.0323(6) Uani d . 1
C C2 0.34155(18) 0.2203(5) 0.3692(2) 0.0307(8) Uani d . 1
H H2A 0.3002 0.1372 0.3393 0.037 Uiso calc R 1
H H2B 0.3519 0.2077 0.4292 0.037 Uiso calc R 1
C C3 0.40978(17) 0.1709(5) 0.3488(2) 0.0309(8) Uani d . 1
H H3A 0.4009 0.2000 0.2901 0.037 Uiso calc R 1
H H3B 0.4195 0.0366 0.3569 0.037 Uiso calc R 1
C C4 0.47691(17) 0.2788(5) 0.4039(2) 0.0249(7) Uani d . 1
H H4A 0.4695 0.4122 0.3906 0.030 Uiso calc R 1
H H4B 0.4819 0.2624 0.4624 0.030 Uiso calc R 1
C C11 0.09157(16) 0.8805(4) 0.51601(19) 0.0193(7) Uani d . 1
C C12 0.07709(17) 0.8840(4) 0.5918(2) 0.0201(7) Uani d . 1
C C13 0.09925(16) 1.0306(4) 0.64785(19) 0.0217(7) Uani d . 1
H H13 0.0872 1.0315 0.6966 0.026 Uiso calc R 1
C C14 0.13877(19) 1.1733(4) 0.6314(2) 0.0282(8) Uani d . 1
C C15 0.1599(2) 1.1705(5) 0.5615(2) 0.0326(8) Uani d . 1
H H15 0.1906 1.2654 0.5534 0.039 Uiso calc R 1
C C16 0.13618(18) 1.0301(4) 0.5051(2) 0.0276(7) Uani d . 1
H H16 0.1496 1.0317 0.4572 0.033 Uiso calc R 1
N N12 0.03606(14) 0.7389(3) 0.61389(16) 0.0246(6) Uani d . 1
O O121 0.01389(15) 0.7619(4) 0.67164(15) 0.0392(6) Uani d . 1
O O122 0.02439(16) 0.5931(3) 0.57364(16) 0.0428(7) Uani d . 1
N N14 0.15790(19) 1.3301(4) 0.6881(2) 0.0417(8) Uani d . 1
O O141 0.12909(19) 1.3407(4) 0.74137(19) 0.0527(8) Uani d . 1
O O142 0.2012(2) 1.4472(4) 0.6795(2) 0.0675(10) Uani d . 1
C C21 0.26258(17) 0.4855(5) 0.3546(2) 0.0243(7) Uani d . 1
C C22 0.24320(19) 0.6651(5) 0.3233(2) 0.0277(8) Uani d . 1
H H22 0.2719 0.7271 0.2968 0.033 Uiso calc R 1
C C23 0.18216(17) 0.7521(4) 0.3311(2) 0.0247(7) Uani d . 1
H H23 0.1699 0.8738 0.3100 0.030 Uiso calc R 1
C C24 0.13876(17) 0.6646(4) 0.36916(19) 0.0201(7) Uani d . 1
C C25 0.15833(17) 0.4860(5) 0.3999(2) 0.0280(7) Uani d . 1
H H25 0.1287 0.4233 0.4251 0.034 Uiso calc R 1
C C26 0.22036(18) 0.3975(4) 0.3944(2) 0.0290(8) Uani d . 1
H H26 0.2338 0.2780 0.4177 0.035 Uiso calc R 1
N N41 0.54659(14) 0.2151(4) 0.39226(16) 0.0198(5) Uani d . 1
H H41 0.5459(19) 0.081(5) 0.393(2) 0.029(9) Uiso d . 1
C C42 0.55035(18) 0.2777(5) 0.3111(2) 0.0304(8) Uani d . 1
H H42A 0.5507 0.4146 0.3093 0.036 Uiso calc R 1
H H42B 0.5063 0.2336 0.2655 0.036 Uiso calc R 1
C C43 0.6197(2) 0.2028(6) 0.2993(2) 0.0397(9) Uani d . 1
H H43A 0.6175 0.0660 0.2969 0.048 Uiso calc R 1
H H43B 0.6219 0.2485 0.2462 0.048 Uiso calc R 1
C C44 0.6888(2) 0.2630(6) 0.3697(3) 0.0476(10) Uani d . 1
H H44A 0.6941 0.3990 0.3686 0.057 Uiso calc R 1
H H44B 0.7326 0.2057 0.3629 0.057 Uiso calc R 1
C C45 0.68359(18) 0.2042(6) 0.4524(2) 0.0371(9) Uani d . 1
H H45A 0.7272 0.2508 0.4980 0.044 Uiso calc R 1
H H45B 0.6839 0.0674 0.4557 0.044 Uiso calc R 1
C C46 0.61356(17) 0.2785(5) 0.4630(2) 0.0294(7) Uani d . 1
H H46A 0.6107 0.2335 0.5159 0.035 Uiso calc R 1
H H46B 0.6151 0.4153 0.4648 0.035 Uiso calc R 1
Cl Cl1 0.55483(6) -0.21420(11) 0.40105(6) 0.0365(2) Uani d . 1

loop_
_atom_site_aniso_label
_atom_site_aniso_U_11
_atom_site_aniso_U_22
_atom_site_aniso_U_33
_atom_site_aniso_U_12
_atom_site_aniso_U_13
_atom_site_aniso_U_23
N1 0.0251(14) 0.0192(14) 0.0246(14) -0.0060(11) 0.0125(11) -0.0030(11)
C1 0.0246(16) 0.0261(17) 0.0199(15) 0.0035(13) 0.0085(12) 0.0025(13)
O1 0.0265(13) 0.0330(12) 0.0454(16) 0.0112(10) 0.0224(11) 0.0127(11)
C2 0.0217(16) 0.0248(16) 0.045(2) 0.0040(14) 0.0114(15) 0.0001(16)
C3 0.0214(17) 0.0348(19) 0.035(2) 0.0043(14) 0.0087(15) -0.0092(15)
C4 0.0255(16) 0.0261(15) 0.0256(17) 0.0028(14) 0.0121(13) -0.0029(14)
C11 0.0185(16) 0.0155(14) 0.0214(16) 0.0041(11) 0.0037(13) 0.0018(12)
C12 0.0190(15) 0.0174(15) 0.0234(17) -0.0002(12) 0.0068(13) 0.0035(12)
C13 0.0228(16) 0.0212(15) 0.0184(16) 0.0012(12) 0.0040(13) -0.0023(13)
C14 0.0346(19) 0.0202(16) 0.0232(17) -0.0062(14) 0.0020(15) -0.0015(13)
C15 0.038(2) 0.0248(17) 0.034(2) -0.0115(15) 0.0110(16) 0.0034(15)
C16 0.0318(18) 0.0276(17) 0.0251(18) -0.0077(14) 0.0120(14) 0.0005(14)
N12 0.0292(14) 0.0220(14) 0.0232(14) -0.0078(12) 0.0100(11) -0.0048(11)
O121 0.0519(15) 0.0431(15) 0.0337(14) -0.0181(13) 0.0291(12) -0.0121(12)
O122 0.073(2) 0.0291(13) 0.0383(16) -0.0257(13) 0.0346(14) -0.0162(12)
N14 0.056(2) 0.0226(16) 0.042(2) -0.0121(14) 0.0116(17) -0.0057(14)
O141 0.091(2) 0.0304(14) 0.0421(17) -0.0175(14) 0.0300(17) -0.0156(13)
O142 0.098(3) 0.0437(17) 0.069(2) -0.0476(18) 0.041(2) -0.0229(16)
C21 0.0229(16) 0.0280(16) 0.0247(17) 0.0043(14) 0.0114(13) 0.0042(14)
C22 0.0316(18) 0.0292(17) 0.0312(19) 0.0018(14) 0.0219(15) 0.0107(14)
C23 0.0299(17) 0.0187(16) 0.0285(17) 0.0031(13) 0.0139(13) 0.0072(13)
C24 0.0207(16) 0.0207(15) 0.0174(16) 0.0012(12) 0.0048(13) 0.0013(12)
C25 0.0231(17) 0.0269(16) 0.039(2) 0.0003(14) 0.0169(15) 0.0106(15)
C26 0.0255(18) 0.0217(16) 0.042(2) 0.0035(13) 0.0149(16) 0.0112(15)
N41 0.0222(13) 0.0190(12) 0.0202(13) 0.0005(11) 0.0099(11) 0.0008(11)
C42 0.0313(18) 0.0391(18) 0.0240(17) 0.0090(16) 0.0139(14) 0.0092(16)
C43 0.038(2) 0.057(2) 0.033(2) 0.0114(18) 0.0238(17) 0.0091(19)
C44 0.035(2) 0.052(3) 0.065(3) 0.0037(19) 0.0290(19) 0.011(2)
C45 0.0201(17) 0.045(2) 0.041(2) 0.0007(16) 0.0042(15) -0.0030(18)
C46 0.0256(17) 0.0300(16) 0.0277(18) -0.0040(14) 0.0034(14) -0.0081(15)
Cl1 0.0588(6) 0.0208(4) 0.0265(4) 0.0016(4) 0.0107(4) 0.0010(4)

loop_
_atom_type_symbol
_atom_type_description
_atom_type_scat_dispersion_real
_atom_type_scat_dispersion_imag
_atom_type_scat_source
C C 0.0033 0.0016 'International Tables Vol C Tables 4.2.6.8 and 6.1.1.4'
H H 0.0000 0.0000 'International Tables Vol C Tables 4.2.6.8 and 6.1.1.4'
Cl Cl 0.1484 0.1585 'International Tables Vol C Tables 4.2.6.8 and 6.1.1.4'
N N 0.0061 0.0033 'International Tables Vol C Tables 4.2.6.8 and 6.1.1.4'
O O 0.0106 0.0060 'International Tables Vol C Tables 4.2.6.8 and 6.1.1.4'

loop_
_geom_angle_atom_site_label_1
_geom_angle_atom_site_label_2
_geom_angle_atom_site_label_3
_geom_angle
C11 N1 C1 126.0(3)
C11 N1 H1 117(2)
C1 N1 H1 117(2)
N1 C1 C24 114.2(3)
N1 C1 H1A 108.7
C24 C1 H1A 108.7
N1 C1 H1B 108.7
C24 C1 H1B 108.7
H1A C1 H1B 107.6
C21 O1 C2 117.6(3)
O1 C2 C3 106.8(3)
O1 C2 H2A 110.4
C3 C2 H2A 110.4
O1 C2 H2B 110.4
C3 C2 H2B 110.4
H2A C2 H2B 108.6
C2 C3 C4 110.8(3)
C2 C3 H3A 109.5
C4 C3 H3A 109.5
C2 C3 H3B 109.5
C4 C3 H3B 109.5
H3A C3 H3B 108.1
N41 C4 C3 111.6(3)
N41 C4 H4A 109.3
C3 C4 H4A 109.3
N41 C4 H4B 109.3
C3 C4 H4B 109.3
H4A C4 H4B 108.0
N1 C11 C12 123.9(3)
N1 C11 C16 120.8(3)
C12 C11 C16 115.3(3)
C13 C12 C11 122.4(3)
C13 C12 N12 115.5(3)
C11 C12 N12 122.1(3)
C14 C13 C12 119.0(3)
C14 C13 H13 120.5
C12 C13 H13 120.5
C13 C14 C15 121.3(3)
C13 C14 N14 118.2(3)
C15 C14 N14 120.5(3)
C16 C15 C14 119.7(3)
C16 C15 H15 120.2
C14 C15 H15 120.2
C15 C16 C11 122.1(3)
C15 C16 H16 119.0
C11 C16 H16 119.0
O121 N12 O122 121.6(3)
O121 N12 C12 119.9(3)
O122 N12 C12 118.5(3)
O141 N14 O142 123.5(3)
O141 N14 C14 118.3(3)
O142 N14 C14 118.2(3)
O1 C21 C26 124.8(3)
O1 C21 C22 116.1(3)
C26 C21 C22 119.1(3)
C23 C22 C21 120.2(3)
C23 C22 H22 119.9
C21 C22 H22 119.9
C22 C23 C24 121.2(3)
C22 C23 H23 119.4
C24 C23 H23 119.4
C23 C24 C25 118.2(3)
C23 C24 C1 121.6(3)
C25 C24 C1 120.2(3)
C26 C25 C24 121.6(3)
C26 C25 H25 119.2
C24 C25 H25 119.2
C25 C26 C21 119.6(3)
C25 C26 H26 120.2
C21 C26 H26 120.2
C42 N41 C4 111.9(2)
C42 N41 C46 110.8(3)
C4 N41 C46 110.9(2)
C42 N41 H41 109(2)
C4 N41 H41 107(2)
C46 N41 H41 108(2)
N41 C42 C43 110.6(3)
N41 C42 H42A 109.5
C43 C42 H42A 109.5
N41 C42 H42B 109.5
C43 C42 H42B 109.5
H42A C42 H42B 108.1
C44 C43 C42 111.1(3)
C44 C43 H43A 109.4
C42 C43 H43A 109.4
C44 C43 H43B 109.4
C42 C43 H43B 109.4
H43A C43 H43B 108.0
C43 C44 C45 109.8(3)
C43 C44 H44A 109.7
C45 C44 H44A 109.7
C43 C44 H44B 109.7
C45 C44 H44B 109.7
H44A C44 H44B 108.2
C44 C45 C46 111.6(3)
C44 C45 H45A 109.3
C46 C45 H45A 109.3
C44 C45 H45B 109.3
C46 C45 H45B 109.3
H45A C45 H45B 108.0
N41 C46 C45 110.1(3)
N41 C46 H46A 109.6
C45 C46 H46A 109.6
N41 C46 H46B 109.6
C45 C46 H46B 109.6
H46A C46 H46B 108.2

loop_
_geom_bond_atom_site_label_1
_geom_bond_atom_site_label_2
_geom_bond_distance
N1 C11 1.346(4)
N1 C1 1.468(4)
N1 H1 0.84(3)
C1 C24 1.523(4)
C1 H1A 0.9900
C1 H1B 0.9900
O1 C21 1.371(4)
O1 C2 1.448(4)
C2 C3 1.527(5)
C2 H2A 0.9900
C2 H2B 0.9900
C3 C4 1.530(4)
C3 H3A 0.9900
C3 H3B 0.9900
C4 N41 1.507(4)
C4 H4A 0.9900
C4 H4B 0.9900
C11 C12 1.434(5)
C11 C16 1.439(4)
C12 C13 1.397(4)
C12 N12 1.447(4)
C13 C14 1.374(5)
C13 H13 0.9500
C14 C15 1.406(5)
C14 N14 1.459(4)
C15 C16 1.370(5)
C15 H15 0.9500
C16 H16 0.9500
N12 O121 1.229(4)
N12 O122 1.239(3)
N14 O141 1.236(4)
N14 O142 1.238(4)
C21 C26 1.396(5)
C21 C22 1.406(5)
C22 C23 1.389(5)
C22 H22 0.9500
C23 C24 1.390(4)
C23 H23 0.9500
C24 C25 1.397(4)
C25 C26 1.395(5)
C25 H25 0.9500
C26 H26 0.9500
N41 C42 1.500(4)
N41 C46 1.509(4)
N41 H41 0.97(4)
C42 C43 1.529(5)
C42 H42A 0.9900
C42 H42B 0.9900
C43 C44 1.523(6)
C43 H43A 0.9900
C43 H43B 0.9900
C44 C45 1.528(6)
C44 H44A 0.9900
C44 H44B 0.9900
C45 C46 1.531(5)
C45 H45A 0.9900
C45 H45B 0.9900
C46 H46A 0.9900
C46 H46B 0.9900

loop_
_geom_hbond_atom_site_label_D
_geom_hbond_atom_site_label_H
_geom_hbond_atom_site_label_A
_geom_hbond_site_symmetry_A
_geom_hbond_distance_DH
_geom_hbond_distance_HA
_geom_hbond_distance_DA
_geom_hbond_angle_DHA
N41 H41 Cl1 . 0.97(4) 2.14(4) 3.109(3) 175(3)
N1 H1 O122 . 0.84(3) 2.03(3) 2.665(4) 131(3)
N1 H1 O122 3_566 0.84(3) 2.22(3) 2.971(4) 149(3)
C4 H4B Cl1 3_656 0.99 2.72 3.664(3) 160.6
C23 H23 O141 4_585 0.95 2.37 3.318(4) 172.6
C42 H42B Cl1 2_655 0.99 2.73 3.514(3) 136.8

loop_
_geom_torsion_atom_site_label_1
_geom_torsion_atom_site_label_2
_geom_torsion_atom_site_label_3
_geom_torsion_atom_site_label_4
_geom_torsion
C11 N1 C1 C24 88.5(4)
C21 O1 C2 C3 179.2(3)
O1 C2 C3 C4 68.3(4)
C2 C3 C4 N41 172.9(3)
C1 N1 C11 C12 171.6(3)
C1 N1 C11 C16 -6.3(5)
N1 C11 C12 C13 -172.7(3)
C16 C11 C12 C13 5.3(4)
N1 C11 C12 N12 5.0(5)
C16 C11 C12 N12 -177.0(3)
C11 C12 C13 C14 -2.5(5)
N12 C12 C13 C14 179.7(3)
C12 C13 C14 C15 -2.9(5)
C12 C13 C14 N14 176.6(3)
C13 C14 C15 C16 5.1(5)
N14 C14 C15 C16 -174.4(3)
C14 C15 C16 C11 -1.9(5)
N1 C11 C16 C15 175.0(3)
C12 C11 C16 C15 -3.0(5)
C13 C12 N12 O121 10.4(4)
C11 C12 N12 O121 -167.4(3)
C13 C12 N12 O122 -169.4(3)
C11 C12 N12 O122 12.8(4)
C13 C14 N14 O141 -10.2(5)
C15 C14 N14 O141 169.2(3)
C13 C14 N14 O142 171.0(3)
C15 C14 N14 O142 -9.5(5)
C2 O1 C21 C26 4.8(5)
C2 O1 C21 C22 -175.5(3)
O1 C21 C22 C23 179.4(3)
C26 C21 C22 C23 -0.9(5)
C21 C22 C23 C24 -0.4(5)
C22 C23 C24 C25 0.3(5)
C22 C23 C24 C1 -176.8(3)
N1 C1 C24 C23 -131.3(3)
N1 C1 C24 C25 51.7(4)
C23 C24 C25 C26 1.2(5)
C1 C24 C25 C26 178.3(3)
C24 C25 C26 C21 -2.5(5)
O1 C21 C26 C25 -178.0(3)
C22 C21 C26 C25 2.4(5)
C3 C4 N41 C42 72.8(3)
C3 C4 N41 C46 -162.9(3)
C4 N41 C42 C43 -177.2(3)
C46 N41 C42 C43 58.5(4)
N41 C42 C43 C44 -57.5(4)
C42 C43 C44 C45 55.4(4)
C43 C44 C45 C46 -55.4(4)
C42 N41 C46 C45 -58.0(4)
C4 N41 C46 C45 177.1(3)
C44 C45 C46 N41 56.7(4)

loop_
_cod_related_entry_id
_cod_related_entry_database
_cod_related_entry_code
1 ChemSpider 21123361
